data_4076398
loop_
_publ_author_name
'Radlauer, Madalyn'
'Day, Michael W.'
'Agapie, Theodor'

_publ_section_title
;
 Dinickel Bisphenoxyiminato Complexes for the Polymerization of Ethylene
 and \a-Olefins.
;
_journal_issue 6
_journal_name_full Organometallics
_journal_page_first 2231
_journal_page_last 2243
_journal_paper_doi 10.1021/om2011694
_journal_volume 31
_journal_year 2012
_chemical_formula_moiety '2(C68 H86 N4 Ni2 O2), C5 H12'
_chemical_formula_sum 'C70.5 H92 N4 Ni2 O2'
_chemical_formula_weight 1144.90
_chemical_name_systematic
;

 ?

;
_space_group_IT_number 2
_symmetry_cell_setting triclinic
_symmetry_space_group_name_Hall '-P 1'
_symmetry_space_group_name_H-M 'P -1'
_atom_sites_solution_hydrogens geom
_atom_sites_solution_primary direct
_atom_sites_solution_secondary difmap
_audit_creation_method SHELXL-97
_cell_angle_alpha 70.258(3)
_cell_angle_beta 72.094(3)
_cell_angle_gamma 84.191(3)
_cell_formula_units_Z 4
_cell_length_a 17.1455(10)
_cell_length_b 18.0109(10)
_cell_length_c 23.4009(13)
_cell_measurement_reflns_used 9849
_cell_measurement_temperature 100(2)
_cell_measurement_theta_max 24.49
_cell_measurement_theta_min 2.28
_cell_volume 6472.1(7)
_computing_cell_refinement 'Bruker SAINT-Plus v7.66A'
_computing_data_collection 'Bruker APEX2 v2009.7-0'
_computing_data_reduction 'Bruker SAINT-Plus v7.66A'
_computing_molecular_graphics 'Bruker XP v5.1'
_computing_publication_material 'Bruker XCIF 2008'
_computing_structure_refinement 'SHELXL-97 (Sheldrick, 2008)'
_computing_structure_solution 'SHELXS-97 (Sheldrick, 2008)'
_diffrn_ambient_temperature 100(2)
_diffrn_measured_fraction_theta_full 0.878
_diffrn_measured_fraction_theta_max 0.878
_diffrn_measurement_device_type 'Bruker KAPPA APEX II'
_diffrn_measurement_method '\w scans; 14 settings'
_diffrn_radiation_monochromator graphite
_diffrn_radiation_source 'fine-focus sealed tube'
_diffrn_radiation_type MoK\a
_diffrn_radiation_wavelength 0.71073
_diffrn_reflns_av_R_equivalents 0.0992
_diffrn_reflns_av_sigmaI/netI 0.1555
_diffrn_reflns_limit_h_max 22
_diffrn_reflns_limit_h_min -22
_diffrn_reflns_limit_k_max 23
_diffrn_reflns_limit_k_min -23
_diffrn_reflns_limit_l_max 31
_diffrn_reflns_limit_l_min -31
_diffrn_reflns_number 183655
_diffrn_reflns_theta_full 28.89
_diffrn_reflns_theta_max 28.89
_diffrn_reflns_theta_min 1.73
_exptl_absorpt_coefficient_mu 0.627
_exptl_absorpt_correction_T_max 0.9753
_exptl_absorpt_correction_T_min 0.8539
_exptl_absorpt_correction_type none
_exptl_crystal_colour Red/orange
_exptl_crystal_density_diffrn 1.175
_exptl_crystal_density_method 'not measured'
_exptl_crystal_description Plate
_exptl_crystal_F_000 2460
_exptl_crystal_size_max 0.26
_exptl_crystal_size_mid 0.14
_exptl_crystal_size_min 0.04
_refine_diff_density_max 2.265
_refine_diff_density_min -1.323
_refine_diff_density_rms 0.074
_refine_ls_extinction_method none
_refine_ls_goodness_of_fit_ref 1.277
_refine_ls_hydrogen_treatment Riding
_refine_ls_matrix_type 'Full matrix'
_refine_ls_number_parameters 1442
_refine_ls_number_reflns 29934
_refine_ls_number_restraints 36
_refine_ls_restrained_S_all 1.279
_refine_ls_R_factor_all 0.1363
_refine_ls_R_factor_gt 0.0558
_refine_ls_shift/su_max 0.001
_refine_ls_shift/su_mean 0.000
_refine_ls_structure_factor_coef Fsqd
_refine_ls_weighting_details w=1/s^2^(Fo^2^)
_refine_ls_weighting_scheme sigma
_refine_ls_wR_factor_gt 0.0618
_refine_ls_wR_factor_ref 0.0655
_reflns_number_gt 15102
_reflns_number_total 29934
_reflns_threshold_expression >2sigma(I)
_cod_data_source_file om2011694_si_003.cif
_cod_data_source_block mrr18
_cod_depositor_comments
;
The following automatic conversions were performed:

'_symmetry_cell_setting' value 'Triclinic' changed to 'triclinic'
according to /home/saulius/struct/CIF-dictionaries/cif_core.dic
dictionary named 'cif_core.dic' version 2.4.1 from
2010-06-29.

'_refine_ls_weighting_scheme' value 'Sigma' changed to
'sigma' according to
/home/saulius/struct/CIF-dictionaries/cif_core.dic dictionary named
'cif_core.dic' version 2.4.1 from 2010-06-29.

Automatic conversion script
Id: cif_fix_values 1715 2011-07-08 13:25:40Z adriana 

 Adding full bibliography for 4076397--4076398.cif.

The following automatic conversions were performed:

'_atom_sites_solution_primary' value 'Direct methods' was changed to
'direct'.

'_atom_sites_solution_secondary' value 'Difference Fourier map' was
changed to 'difmap'.

'_atom_sites_solution_hydrogens' value 'Geometric positions' was
changed to 'geom'.

Automatic conversion script
Id: cif_fix_values 6452 2018-10-05 10:23:21Z andrius 
;
_cod_original_cell_volume 6472.1(6)
_cod_original_sg_symbol_H-M P-1
_cod_original_formula_sum 'C70.50 H92 N4 Ni2 O2'
_cod_database_code 4076398

loop_
_symmetry_equiv_pos_as_xyz
'x, y, z'
'-x, -y, -z'

loop_
_atom_site_label
_atom_site_type_symbol
_atom_site_fract_x
_atom_site_fract_y
_atom_site_fract_z
_atom_site_U_iso_or_equiv
_atom_site_adp_type
_atom_site_occupancy
_atom_site_symmetry_multiplicity
_atom_site_calc_flag
_atom_site_refinement_flags
_atom_site_disorder_assembly
_atom_site_disorder_group
Ni1 Ni 0.83845(2) 0.92228(2) 0.862985(18) 0.01986(11) Uani 1 1 d . . .
Ni2 Ni 0.95803(2) 0.80238(2) 0.584965(18) 0.02039(11) Uani 1 1 d . . .
O1A O 0.88013(11) 0.81764(10) 0.87665(8) 0.0182(5) Uani 1 1 d . . .
O2A O 0.95665(11) 0.71075(10) 0.65387(8) 0.0190(5) Uani 1 1 d . . .
N1A N 0.86909(13) 0.93356(13) 0.93086(10) 0.0170(6) Uani 1 1 d . . .
N2A N 0.80775(14) 0.90580(13) 0.79599(11) 0.0190(6) Uani 1 1 d . . .
N3A N 0.96080(13) 0.74566(13) 0.52938(10) 0.0154(6) Uani 1 1 d . . .
N4A N 0.98947(14) 0.85745(13) 0.63248(11) 0.0180(6) Uani 1 1 d . . .
C1A C 0.89528(16) 0.87612(16) 0.97172(13) 0.0210(8) Uani 1 1 d . . .
H1A H 0.9056 0.8890 1.0049 0.025 Uiso 1 1 calc R . .
C2A C 0.91064(17) 0.79608(16) 0.97333(13) 0.0163(7) Uani 1 1 d . . .
C3A C 0.93580(17) 0.74394(17) 1.02400(14) 0.0268(8) Uani 1 1 d . . .
H3A H 0.9388 0.7625 1.0567 0.032 Uiso 1 1 calc R . .
C4A C 0.95626(18) 0.66707(17) 1.02838(13) 0.0218(8) Uani 1 1 d . A .
C5A C 0.95171(17) 0.64410(16) 0.97755(14) 0.0205(8) Uani 1 1 d . . .
H5A H 0.9660 0.5913 0.9789 0.025 Uiso 1 1 calc R . .
C6A C 0.92824(16) 0.69226(16) 0.92660(13) 0.0156(7) Uani 1 1 d . . .
C7A C 0.90495(16) 0.77167(16) 0.92327(13) 0.0155(7) Uani 1 1 d . . .
C8A C 0.92992(18) 0.66323(15) 0.87276(13) 0.0153(7) Uani 1 1 d . . .
C9A C 0.86004(17) 0.63249(15) 0.87137(13) 0.0154(7) Uani 1 1 d . . .
C10A C 0.86313(18) 0.60335(15) 0.82191(13) 0.0163(7) Uani 1 1 d . . .
C11A C 0.93727(18) 0.60554(14) 0.77507(13) 0.0143(7) Uani 1 1 d . . .
C12A C 1.00766(17) 0.63636(15) 0.77677(13) 0.0153(7) Uani 1 1 d . . .
C13A C 1.00396(18) 0.66638(15) 0.82589(13) 0.0166(7) Uani 1 1 d . . .
C14A C 0.95201(16) 0.63724(16) 0.65919(13) 0.0154(7) Uani 1 1 d . . .
C15A C 0.94284(16) 0.57878(16) 0.71970(13) 0.0143(7) Uani 1 1 d . . .
C16A C 0.94097(16) 0.50049(16) 0.72418(13) 0.0214(8) Uani 1 1 d . . .
H16A H 0.9341 0.4618 0.7648 0.026 Uiso 1 1 calc R . .
C17A C 0.94871(17) 0.47410(16) 0.67193(14) 0.0188(8) Uani 1 1 d . . .
C18A C 0.95598(15) 0.53132(15) 0.61507(13) 0.0173(7) Uani 1 1 d . . .
H18A H 0.9615 0.5159 0.5790 0.021 Uiso 1 1 calc R . .
C19A C 0.95574(16) 0.61282(16) 0.60716(13) 0.0144(7) Uani 1 1 d . . .
C20A C 0.96381(16) 0.66865(16) 0.54564(14) 0.0187(8) Uani 1 1 d . . .
H20A H 0.9725 0.6473 0.5122 0.022 Uiso 1 1 calc R . .
C21A C 0.9818(2) 0.6094(2) 1.08383(16) 0.0384(10) Uani 1 1 d . . .
C22A C 0.9188(4) 0.6083(5) 1.1477(4) 0.031(2) Uani 0.489(5) 1 d PU A 1
H22A H 0.9044 0.6626 1.1470 0.047 Uiso 0.489(5) 1 calc PR A 1
H22B H 0.9428 0.5819 1.1824 0.047 Uiso 0.489(5) 1 calc PR A 1
H22C H 0.8695 0.5799 1.1540 0.047 Uiso 0.489(5) 1 calc PR A 1
C23A C 1.0635(4) 0.6456(4) 1.0885(3) 0.029(2) Uani 0.489(5) 1 d PU A 1
H23A H 1.0516 0.6989 1.0913 0.043 Uiso 0.489(5) 1 calc PR A 1
H23B H 1.1094 0.6479 1.0505 0.043 Uiso 0.489(5) 1 calc PR A 1
H23C H 1.0781 0.6117 1.1263 0.043 Uiso 0.489(5) 1 calc PR A 1
C24A C 1.0062(5) 0.5326(4) 1.0801(3) 0.043(3) Uani 0.489(5) 1 d PU A 1
H24A H 1.0208 0.5008 1.1185 0.065 Uiso 0.489(5) 1 calc PR A 1
H24B H 1.0537 0.5371 1.0429 0.065 Uiso 0.489(5) 1 calc PR A 1
H24C H 0.9608 0.5072 1.0764 0.065 Uiso 0.489(5) 1 calc PR A 1
C22C C 0.9645(6) 0.6346(5) 1.1378(5) 0.079(4) Uani 0.511(5) 1 d PU A 2
H22D H 0.9077 0.6530 1.1480 0.118 Uiso 0.511(5) 1 calc PR A 2
H22E H 1.0018 0.6777 1.1286 0.118 Uiso 0.511(5) 1 calc PR A 2
H22F H 0.9722 0.5904 1.1740 0.118 Uiso 0.511(5) 1 calc PR A 2
C23C C 1.0651(4) 0.5780(4) 1.0618(3) 0.059(3) Uani 0.511(5) 1 d PU A 2
H23D H 1.0687 0.5607 1.0256 0.088 Uiso 0.511(5) 1 calc PR A 2
H23E H 1.0758 0.5332 1.0964 0.088 Uiso 0.511(5) 1 calc PR A 2
H23F H 1.1059 0.6195 1.0489 0.088 Uiso 0.511(5) 1 calc PR A 2
C24C C 0.9194(5) 0.5323(4) 1.1089(3) 0.050(3) Uani 0.511(5) 1 d PU A 2
H24D H 0.9267 0.5108 1.0742 0.075 Uiso 0.511(5) 1 calc PR A 2
H24E H 0.8625 0.5491 1.1223 0.075 Uiso 0.511(5) 1 calc PR A 2
H24F H 0.9325 0.4915 1.1448 0.075 Uiso 0.511(5) 1 calc PR A 2
C25A C 0.77956(17) 0.62865(16) 0.92296(13) 0.0292(8) Uani 1 1 d . . .
H25A H 0.7372 0.6053 0.9141 0.044 Uiso 0.50 1 calc PR . .
H25B H 0.7631 0.6820 0.9240 0.044 Uiso 0.50 1 calc PR . .
H25C H 0.7864 0.5961 0.9641 0.044 Uiso 0.50 1 calc PR . .
H25D H 0.7873 0.6503 0.9541 0.044 Uiso 0.50 1 calc PR . .
H25E H 0.7614 0.5736 0.9442 0.044 Uiso 0.50 1 calc PR . .
H25F H 0.7381 0.6595 0.9040 0.044 Uiso 0.50 1 calc PR . .
C26A C 0.78668(16) 0.56999(15) 0.82074(13) 0.0244(8) Uani 1 1 d . . .
H26A H 0.7411 0.5734 0.8572 0.037 Uiso 0.50 1 calc PR . .
H26B H 0.7958 0.5147 0.8228 0.037 Uiso 0.50 1 calc PR . .
H26C H 0.7734 0.6002 0.7814 0.037 Uiso 0.50 1 calc PR . .
H26D H 0.7992 0.5521 0.7837 0.037 Uiso 0.50 1 calc PR . .
H26E H 0.7444 0.6109 0.8182 0.037 Uiso 0.50 1 calc PR . .
H26F H 0.7668 0.5253 0.8596 0.037 Uiso 0.50 1 calc PR . .
C27A C 1.08799(16) 0.63780(15) 0.72621(13) 0.0243(8) Uani 1 1 d . . .
H27A H 1.1306 0.6612 0.7348 0.036 Uiso 0.50 1 calc PR . .
H27B H 1.0819 0.6693 0.6845 0.036 Uiso 0.50 1 calc PR . .
H27C H 1.1036 0.5838 0.7265 0.036 Uiso 0.50 1 calc PR . .
H27D H 1.0801 0.6150 0.6958 0.036 Uiso 0.50 1 calc PR . .
H27E H 1.1288 0.6069 0.7460 0.036 Uiso 0.50 1 calc PR . .
H27F H 1.1072 0.6924 0.7040 0.036 Uiso 0.50 1 calc PR . .
C28A C 1.08034(16) 0.69960(15) 0.82780(13) 0.0255(8) Uani 1 1 d . . .
H28A H 1.1261 0.6970 0.7911 0.038 Uiso 0.50 1 calc PR . .
H28B H 1.0935 0.6687 0.8670 0.038 Uiso 0.50 1 calc PR . .
H28C H 1.0708 0.7547 0.8265 0.038 Uiso 0.50 1 calc PR . .
H28D H 1.0675 0.7166 0.8653 0.038 Uiso 0.50 1 calc PR . .
H28E H 1.1001 0.7448 0.7894 0.038 Uiso 0.50 1 calc PR . .
H28F H 1.1228 0.6589 0.8299 0.038 Uiso 0.50 1 calc PR . .
C29A C 0.9494(2) 0.38589(16) 0.68159(14) 0.0250(8) Uani 1 1 d . . .
C30A C 1.01713(19) 0.34510(16) 0.71072(15) 0.0442(10) Uani 1 1 d . . .
H30A H 1.0702 0.3688 0.6829 0.066 Uiso 1 1 calc R . .
H30B H 1.0178 0.2888 0.7156 0.066 Uiso 1 1 calc R . .
H30C H 1.0069 0.3514 0.7524 0.066 Uiso 1 1 calc R . .
C31A C 0.9661(2) 0.37112(16) 0.61849(14) 0.0428(10) Uani 1 1 d . . .
H31A H 1.0189 0.3946 0.5900 0.064 Uiso 1 1 calc R . .
H31B H 0.9225 0.3951 0.5991 0.064 Uiso 1 1 calc R . .
H31C H 0.9675 0.3142 0.6258 0.064 Uiso 1 1 calc R . .
C32A C 0.86748(19) 0.34908(16) 0.72478(15) 0.0493(11) Uani 1 1 d . . .
H32A H 0.8559 0.3581 0.7656 0.074 Uiso 1 1 calc R . .
H32B H 0.8693 0.2923 0.7316 0.074 Uiso 1 1 calc R . .
H32C H 0.8243 0.3732 0.7050 0.074 Uiso 1 1 calc R . .
C33A C 0.86344(19) 1.00808(16) 0.94448(14) 0.0198(8) Uani 1 1 d . . .
C34A C 0.93000(18) 1.05987(17) 0.91355(14) 0.0200(8) Uani 1 1 d . . .
C35A C 0.92406(19) 1.12856(17) 0.92918(15) 0.0303(9) Uani 1 1 d . . .
H35A H 0.9680 1.1654 0.9093 0.036 Uiso 1 1 calc R . .
C36A C 0.8556(2) 1.14410(18) 0.97296(16) 0.0346(9) Uani 1 1 d . . .
H36A H 0.8531 1.1912 0.9832 0.041 Uiso 1 1 calc R . .
C37A C 0.7905(2) 1.09220(18) 1.00210(15) 0.0346(9) Uani 1 1 d . . .
H37A H 0.7438 1.1040 1.0321 0.042 Uiso 1 1 calc R . .
C38A C 0.79226(19) 1.02235(17) 0.98816(14) 0.0247(8) Uani 1 1 d . . .
C39A C 1.00541(18) 1.04142(16) 0.86660(14) 0.0257(8) Uani 1 1 d . . .
H39A H 0.9878 1.0079 0.8463 0.031 Uiso 1 1 calc R . .
C40A C 1.04696(19) 1.11443(17) 0.81406(14) 0.0467(10) Uani 1 1 d . . .
H40A H 1.0953 1.0988 0.7851 0.070 Uiso 1 1 calc R . .
H40B H 1.0639 1.1491 0.8326 0.070 Uiso 1 1 calc R . .
H40C H 1.0086 1.1425 0.7905 0.070 Uiso 1 1 calc R . .
C41A C 1.06776(18) 0.99447(17) 0.89900(14) 0.0406(10) Uani 1 1 d . . .
H41A H 1.1158 0.9836 0.8671 0.061 Uiso 1 1 calc R . .
H41B H 1.0431 0.9445 0.9299 0.061 Uiso 1 1 calc R . .
H41C H 1.0846 1.0250 0.9209 0.061 Uiso 1 1 calc R . .
C42A C 0.72087(18) 0.96496(17) 1.01990(15) 0.0325(9) Uani 1 1 d . . .
H42A H 0.7257 0.9312 0.9927 0.039 Uiso 1 1 calc R . .
C43A C 0.63747(17) 1.00615(17) 1.02519(15) 0.0425(10) Uani 1 1 d . . .
H43A H 0.5937 0.9665 1.0460 0.064 Uiso 1 1 calc R . .
H43B H 0.6339 1.0370 0.9827 0.064 Uiso 1 1 calc R . .
H43C H 0.6315 1.0413 1.0503 0.064 Uiso 1 1 calc R . .
C44A C 0.72557(19) 0.91019(18) 1.08495(14) 0.0504(11) Uani 1 1 d . . .
H44A H 0.6788 0.8737 1.1045 0.076 Uiso 1 1 calc R . .
H44B H 0.7242 0.9417 1.1122 0.076 Uiso 1 1 calc R . .
H44C H 0.7767 0.8801 1.0798 0.076 Uiso 1 1 calc R . .
C45A C 0.77178(17) 0.83704(17) 0.80726(14) 0.0226(8) Uani 1 1 d . . .
H45A H 0.7618 0.7988 0.8483 0.027 Uiso 1 1 calc R . .
C46A C 0.74876(18) 0.81993(18) 0.76121(15) 0.0286(9) Uani 1 1 d . . .
H46A H 0.7226 0.7712 0.7711 0.034 Uiso 1 1 calc R . .
C47A C 0.76400(19) 0.87397(18) 0.70108(15) 0.0319(9) Uani 1 1 d . . .
H47A H 0.7488 0.8633 0.6689 0.038 Uiso 1 1 calc R . .
C48A C 0.80175(19) 0.94359(18) 0.68891(15) 0.0305(9) Uani 1 1 d . . .
H48A H 0.8137 0.9819 0.6478 0.037 Uiso 1 1 calc R . .
C49A C 0.82221(18) 0.95749(17) 0.73722(14) 0.0253(8) Uani 1 1 d . . .
H49A H 0.8478 1.0062 0.7282 0.030 Uiso 1 1 calc R . .
C50A C 0.79367(17) 1.02743(14) 0.84268(13) 0.0258(8) Uani 1 1 d . . .
H50A H 0.7721 1.0376 0.8065 0.039 Uiso 1 1 calc R . .
H50B H 0.8368 1.0659 0.8317 0.039 Uiso 1 1 calc R . .
H50C H 0.7494 1.0322 0.8795 0.039 Uiso 1 1 calc R . .
C51A C 0.97837(18) 0.78594(15) 0.46141(13) 0.0152(7) Uani 1 1 d . . .
C52A C 1.05964(18) 0.80528(15) 0.42681(14) 0.0203(8) Uani 1 1 d . . .
C53A C 1.07715(19) 0.84403(15) 0.36192(14) 0.0232(8) Uani 1 1 d . . .
H53A H 1.1322 0.8579 0.3372 0.028 Uiso 1 1 calc R . .
C54A C 1.01550(19) 0.86266(15) 0.33272(14) 0.0226(8) Uani 1 1 d . . .
H54A H 1.0285 0.8898 0.2884 0.027 Uiso 1 1 calc R . .
C55A C 0.93576(19) 0.84223(15) 0.36744(14) 0.0215(8) Uani 1 1 d . . .
H55A H 0.8940 0.8543 0.3468 0.026 Uiso 1 1 calc R . .
C56A C 0.91530(18) 0.80358(15) 0.43331(13) 0.0169(7) Uani 1 1 d . . .
C57A C 1.12946(18) 0.78173(17) 0.45630(15) 0.0289(9) Uani 1 1 d . . .
H57A H 1.1049 0.7596 0.5033 0.035 Uiso 1 1 calc R . .
C58A C 1.17995(18) 0.71658(17) 0.43394(16) 0.0500(11) Uani 1 1 d . . .
H58A H 1.1439 0.6726 0.4431 0.075 Uiso 1 1 calc R . .
H58B H 1.2217 0.6981 0.4563 0.075 Uiso 1 1 calc R . .
H58C H 1.2067 0.7373 0.3881 0.075 Uiso 1 1 calc R . .
C59A C 1.18269(19) 0.85014(18) 0.44325(15) 0.0458(10) Uani 1 1 d . . .
H59A H 1.2268 0.8317 0.4632 0.069 Uiso 1 1 calc R . .
H59B H 1.1496 0.8894 0.4607 0.069 Uiso 1 1 calc R . .
H59C H 1.2065 0.8740 0.3973 0.069 Uiso 1 1 calc R . .
C60A C 0.82763(17) 0.77949(16) 0.47018(14) 0.0211(8) Uani 1 1 d . . .
H60A H 0.8229 0.7656 0.5163 0.025 Uiso 1 1 calc R . .
C61A C 0.80648(18) 0.70540(16) 0.45989(13) 0.0322(9) Uani 1 1 d . . .
H61A H 0.7496 0.6900 0.4844 0.048 Uiso 1 1 calc R . .
H61B H 0.8431 0.6624 0.4740 0.048 Uiso 1 1 calc R . .
H61C H 0.8132 0.7163 0.4147 0.048 Uiso 1 1 calc R . .
C62A C 0.76514(16) 0.84409(16) 0.45529(14) 0.0319(9) Uani 1 1 d . . .
H62A H 0.7099 0.8242 0.4810 0.048 Uiso 1 1 calc R . .
H62B H 0.7688 0.8597 0.4102 0.048 Uiso 1 1 calc R . .
H62C H 0.7766 0.8898 0.4652 0.048 Uiso 1 1 calc R . .
C63A C 0.96990(17) 0.83032(16) 0.69622(14) 0.0192(8) Uani 1 1 d . . .
H63A H 0.9355 0.7852 0.7186 0.023 Uiso 1 1 calc R . .
C64A C 0.99789(17) 0.86556(16) 0.73073(14) 0.0208(8) Uani 1 1 d . . .
H64A H 0.9828 0.8452 0.7758 0.025 Uiso 1 1 calc R . .
C65A C 1.04826(18) 0.93096(16) 0.69794(15) 0.0252(8) Uani 1 1 d . . .
H65A H 1.0682 0.9565 0.7202 0.030 Uiso 1 1 calc R . .
C66A C 1.06915(18) 0.95865(17) 0.63266(15) 0.0283(9) Uani 1 1 d . . .
H66A H 1.1041 1.0033 0.6092 0.034 Uiso 1 1 calc R . .
C67A C 1.03877(17) 0.92083(16) 0.60215(14) 0.0229(8) Uani 1 1 d . . .
H67A H 1.0534 0.9405 0.5571 0.028 Uiso 1 1 calc R . .
C68A C 0.93165(17) 0.90023(14) 0.52860(12) 0.0260(8) Uani 1 1 d . . .
H68A H 0.9767 0.9156 0.4890 0.039 Uiso 1 1 calc R . .
H68B H 0.9236 0.9412 0.5487 0.039 Uiso 1 1 calc R . .
H68C H 0.8813 0.8938 0.5193 0.039 Uiso 1 1 calc R . .
Ni3 Ni 0.54477(2) 0.65044(2) 0.851856(18) 0.02162(11) Uani 1 1 d . . .
Ni4 Ni 0.45578(3) 0.37674(2) 0.73020(2) 0.03027(12) Uani 1 1 d . . .
O1B O 0.56005(11) 0.69080(10) 0.76252(8) 0.0197(5) Uani 1 1 d . . .
O2B O 0.52895(11) 0.45278(10) 0.66337(9) 0.0237(5) Uani 1 1 d . . .
N1B N 0.50816(13) 0.74891(13) 0.86228(11) 0.0187(6) Uani 1 1 d . . .
N2B N 0.55912(15) 0.54673(13) 0.84432(11) 0.0203(6) Uani 1 1 d . . .
N3B N 0.49780(14) 0.29561(13) 0.69253(11) 0.0222(6) Uani 1 1 d . . .
N4B N 0.40073(16) 0.46485(14) 0.75605(12) 0.0307(7) Uani 1 1 d . . .
C1B C 0.51380(17) 0.81555(16) 0.81625(14) 0.0205(8) Uani 1 1 d . . .
H1B H 0.4929 0.8607 0.8283 0.025 Uiso 1 1 calc R . .
C2B C 0.54774(17) 0.82856(16) 0.74978(14) 0.0181(7) Uani 1 1 d . . .
C3B C 0.55672(16) 0.90681(16) 0.70770(14) 0.0198(8) Uani 1 1 d . . .
H3B H 0.5429 0.9489 0.7249 0.024 Uiso 1 1 calc R . .
C4B C 0.58478(17) 0.92468(16) 0.64270(14) 0.0173(7) Uani 1 1 d . . .
C5B C 0.60021(16) 0.85923(16) 0.62052(13) 0.0208(8) Uani 1 1 d . . .
H5B H 0.6176 0.8696 0.5759 0.025 Uiso 1 1 calc R . .
C6B C 0.59189(17) 0.78192(16) 0.65865(13) 0.0171(7) Uani 1 1 d . . .
C7B C 0.56648(17) 0.76411(17) 0.72628(14) 0.0183(7) Uani 1 1 d . . .
C8B C 0.60478(17) 0.71550(15) 0.63164(12) 0.0144(7) Uani 1 1 d . . .
C9B C 0.67433(17) 0.66777(16) 0.63351(13) 0.0162(7) Uani 1 1 d . . .
C10B C 0.68134(17) 0.60167(16) 0.61384(13) 0.0179(7) Uani 1 1 d . . .
C11B C 0.62209(17) 0.58673(15) 0.58915(13) 0.0151(7) Uani 1 1 d . . .
C12B C 0.55547(17) 0.63665(16) 0.58438(13) 0.0175(7) Uani 1 1 d . . .
C13B C 0.54515(17) 0.70105(16) 0.60740(13) 0.0179(7) Uani 1 1 d . . .
C14B C 0.57975(17) 0.44853(17) 0.61059(14) 0.0191(8) Uani 1 1 d . . .
C15B C 0.62853(17) 0.51531(16) 0.56862(14) 0.0174(7) Uani 1 1 d . . .
C16B C 0.67800(17) 0.51318(16) 0.51116(14) 0.0205(8) Uani 1 1 d . . .
H16B H 0.7097 0.5588 0.4836 0.025 Uiso 1 1 calc R . .
C17B C 0.68500(17) 0.44706(17) 0.49012(14) 0.0196(8) Uani 1 1 d . . .
C18B C 0.64029(17) 0.38193(16) 0.53204(13) 0.0186(8) Uani 1 1 d . . .
H18B H 0.6442 0.3361 0.5199 0.022 Uiso 1 1 calc R . .
C19B C 0.58865(17) 0.37990(16) 0.59238(14) 0.0170(7) Uani 1 1 d . . .
C20B C 0.54761(17) 0.30838(16) 0.63530(14) 0.0208(8) Uani 1 1 d . . .
H20B H 0.5579 0.2644 0.6203 0.025 Uiso 1 1 calc R . .
C21B C 0.59588(19) 1.00799(17) 0.59543(14) 0.0260(8) Uani 1 1 d . . .
C22B C 0.5321(2) 1.02462(17) 0.56050(16) 0.0613(13) Uani 1 1 d . . .
H22G H 0.5397 1.0783 0.5302 0.092 Uiso 1 1 calc R . .
H22H H 0.4774 1.0196 0.5910 0.092 Uiso 1 1 calc R . .
H22I H 0.5379 0.9868 0.5376 0.092 Uiso 1 1 calc R . .
C23B C 0.6810(2) 1.01505(16) 0.54704(14) 0.0481(11) Uani 1 1 d . . .
H23G H 0.7231 1.0043 0.5691 0.072 Uiso 1 1 calc R . .
H23H H 0.6885 1.0685 0.5164 0.072 Uiso 1 1 calc R . .
H23I H 0.6857 0.9768 0.5247 0.072 Uiso 1 1 calc R . .
C24B C 0.59040(18) 1.07050(15) 0.62705(13) 0.0328(9) Uani 1 1 d . . .
H24G H 0.6320 1.0601 0.6496 0.049 Uiso 1 1 calc R . .
H24H H 0.5358 1.0688 0.6572 0.049 Uiso 1 1 calc R . .
H24I H 0.5999 1.1227 0.5946 0.049 Uiso 1 1 calc R . .
C25B C 0.73972(16) 0.68951(15) 0.65593(13) 0.0214(8) Uani 1 1 d . . .
H25G H 0.7235 0.7375 0.6674 0.032 Uiso 0.50 1 calc PR . .
H25H H 0.7917 0.6988 0.6219 0.032 Uiso 0.50 1 calc PR . .
H25I H 0.7464 0.6463 0.6931 0.032 Uiso 0.50 1 calc PR . .
H25J H 0.7842 0.6509 0.6542 0.032 Uiso 0.50 1 calc PR . .
H25K H 0.7161 0.6897 0.6997 0.032 Uiso 0.50 1 calc PR . .
H25L H 0.7613 0.7421 0.6285 0.032 Uiso 0.50 1 calc PR . .
C26B C 0.75414(16) 0.54583(15) 0.61837(13) 0.0263(8) Uani 1 1 d . . .
H26G H 0.7493 0.5029 0.6028 0.039 Uiso 0.50 1 calc PR . .
H26H H 0.7546 0.5239 0.6627 0.039 Uiso 0.50 1 calc PR . .
H26I H 0.8052 0.5749 0.5925 0.039 Uiso 0.50 1 calc PR . .
H26J H 0.7901 0.5649 0.6359 0.039 Uiso 0.50 1 calc PR . .
H26K H 0.7848 0.5439 0.5760 0.039 Uiso 0.50 1 calc PR . .
H26L H 0.7342 0.4929 0.6462 0.039 Uiso 0.50 1 calc PR . .
C27B C 0.49179(17) 0.61989(16) 0.55779(14) 0.0288(9) Uani 1 1 d . . .
H27G H 0.4494 0.6607 0.5579 0.043 Uiso 0.50 1 calc PR . .
H27H H 0.4667 0.5682 0.5840 0.043 Uiso 0.50 1 calc PR . .
H27I H 0.5179 0.6198 0.5142 0.043 Uiso 0.50 1 calc PR . .
H27J H 0.5066 0.5718 0.5462 0.043 Uiso 0.50 1 calc PR . .
H27K H 0.4893 0.6643 0.5201 0.043 Uiso 0.50 1 calc PR . .
H27L H 0.4381 0.6127 0.5899 0.043 Uiso 0.50 1 calc PR . .
C28B C 0.46859(16) 0.75084(15) 0.60656(13) 0.0257(8) Uani 1 1 d . . .
H28G H 0.4348 0.7311 0.5877 0.039 Uiso 0.50 1 calc PR . .
H28H H 0.4841 0.8058 0.5813 0.039 Uiso 0.50 1 calc PR . .
H28I H 0.4373 0.7479 0.6501 0.039 Uiso 0.50 1 calc PR . .
H28J H 0.4693 0.7921 0.6250 0.039 Uiso 0.50 1 calc PR . .
H28K H 0.4201 0.7174 0.6314 0.039 Uiso 0.50 1 calc PR . .
H28L H 0.4668 0.7753 0.5627 0.039 Uiso 0.50 1 calc PR . .
C29B C 0.74104(18) 0.45264(17) 0.42354(14) 0.0244(8) Uani 1 1 d . . .
C30B C 0.71126(18) 0.51926(17) 0.37390(13) 0.0364(9) Uani 1 1 d . . .
H30D H 0.7470 0.5229 0.3314 0.055 Uiso 1 1 calc R . .
H30E H 0.7127 0.5693 0.3815 0.055 Uiso 1 1 calc R . .
H30F H 0.6550 0.5082 0.3771 0.055 Uiso 1 1 calc R . .
C31B C 0.82930(17) 0.47032(17) 0.41799(14) 0.0365(9) Uani 1 1 d . . .
H31D H 0.8487 0.4278 0.4495 0.055 Uiso 1 1 calc R . .
H31E H 0.8308 0.5204 0.4255 0.055 Uiso 1 1 calc R . .
H31F H 0.8647 0.4740 0.3753 0.055 Uiso 1 1 calc R . .
C32B C 0.74163(17) 0.37527(16) 0.40968(14) 0.0346(9) Uani 1 1 d . . .
H32D H 0.7607 0.3324 0.4412 0.052 Uiso 1 1 calc R . .
H32E H 0.7785 0.3805 0.3671 0.052 Uiso 1 1 calc R . .
H32F H 0.6861 0.3634 0.4118 0.052 Uiso 1 1 calc R . .
C33B C 0.46143(19) 0.75275(16) 0.92497(13) 0.0195(8) Uani 1 1 d . . .
C34B C 0.49634(18) 0.78438(16) 0.95829(14) 0.0219(8) Uani 1 1 d . . .
C35B C 0.44713(19) 0.78823(16) 1.01693(14) 0.0264(8) Uani 1 1 d . . .
H35B H 0.4692 0.8100 1.0404 0.032 Uiso 1 1 calc R . .
C36B C 0.3675(2) 0.76140(18) 1.04174(15) 0.0330(9) Uani 1 1 d . . .
H36B H 0.3349 0.7657 1.0815 0.040 Uiso 1 1 calc R . .
C37B C 0.33534(19) 0.72833(17) 1.00884(14) 0.0284(9) Uani 1 1 d . . .
H37B H 0.2809 0.7084 1.0268 0.034 Uiso 1 1 calc R . .
C38B C 0.38100(19) 0.72353(16) 0.94976(14) 0.0248(8) Uani 1 1 d . . .
C39B C 0.58444(18) 0.81411(16) 0.93314(14) 0.0236(8) Uani 1 1 d . . .
H39B H 0.6129 0.7947 0.8967 0.028 Uiso 1 1 calc R . .
C40B C 0.58848(18) 0.90436(15) 0.90788(14) 0.0388(9) Uani 1 1 d . . .
H40D H 0.6459 0.9215 0.8920 0.058 Uiso 1 1 calc R . .
H40E H 0.5591 0.9254 0.9422 0.058 Uiso 1 1 calc R . .
H40F H 0.5631 0.9240 0.8733 0.058 Uiso 1 1 calc R . .
C41B C 0.63177(17) 0.78268(16) 0.98229(13) 0.0316(9) Uani 1 1 d . . .
H41D H 0.6290 0.7249 0.9983 0.047 Uiso 1 1 calc R . .
H41E H 0.6074 0.8034 1.0176 0.047 Uiso 1 1 calc R . .
H41F H 0.6892 0.7996 0.9625 0.047 Uiso 1 1 calc R . .
C42B C 0.34200(19) 0.68915(18) 0.91345(15) 0.0322(9) Uani 1 1 d . . .
H42B H 0.3868 0.6802 0.8773 0.039 Uiso 1 1 calc R . .
C43B C 0.2828(2) 0.7484(2) 0.88555(16) 0.0665(13) Uani 1 1 d . . .
H43D H 0.2579 0.7259 0.8626 0.100 Uiso 1 1 calc R . .
H43E H 0.3126 0.7968 0.8563 0.100 Uiso 1 1 calc R . .
H43F H 0.2398 0.7608 0.9198 0.100 Uiso 1 1 calc R . .
C44B C 0.3004(2) 0.60954(19) 0.95477(16) 0.0580(12) Uani 1 1 d . . .
H44D H 0.3403 0.5729 0.9718 0.087 Uiso 1 1 calc R . .
H44E H 0.2795 0.5880 0.9291 0.087 Uiso 1 1 calc R . .
H44F H 0.2549 0.6168 0.9899 0.087 Uiso 1 1 calc R . .
C45B C 0.61236(18) 0.53195(17) 0.79376(14) 0.0271(8) Uani 1 1 d . . .
H45B H 0.6457 0.5739 0.7616 0.032 Uiso 1 1 calc R . .
C46B C 0.62076(19) 0.45814(17) 0.78649(15) 0.0309(9) Uani 1 1 d . . .
H46B H 0.6597 0.4501 0.7502 0.037 Uiso 1 1 calc R . .
C47B C 0.5732(2) 0.39706(18) 0.83130(15) 0.0365(9) Uani 1 1 d . . .
H47B H 0.5781 0.3460 0.8271 0.044 Uiso 1 1 calc R . .
C48B C 0.5181(2) 0.41178(18) 0.88267(15) 0.0380(10) Uani 1 1 d . . .
H48B H 0.4835 0.3707 0.9148 0.046 Uiso 1 1 calc R . .
C49B C 0.51278(19) 0.48578(17) 0.88775(14) 0.0314(9) Uani 1 1 d . . .
H49B H 0.4742 0.4944 0.9240 0.038 Uiso 1 1 calc R . .
C50B C 0.55049(17) 0.60610(15) 0.93762(12) 0.0258(8) Uani 1 1 d . . .
H50D H 0.5693 0.5513 0.9452 0.039 Uiso 1 1 calc R . .
H50E H 0.4961 0.6075 0.9672 0.039 Uiso 1 1 calc R . .
H50F H 0.5890 0.6368 0.9442 0.039 Uiso 1 1 calc R . .
C51B C 0.46901(18) 0.21395(16) 0.72395(13) 0.0206(8) Uani 1 1 d . . .
C52B C 0.39809(19) 0.19360(17) 0.71459(14) 0.0248(8) Uani 1 1 d . . .
C53B C 0.37434(18) 0.11474(18) 0.74263(14) 0.0292(9) Uani 1 1 d . . .
H53B H 0.3270 0.0982 0.7371 0.035 Uiso 1 1 calc R . .
C54B C 0.4178(2) 0.06024(18) 0.77808(15) 0.0333(9) Uani 1 1 d . . .
H54B H 0.4009 0.0065 0.7957 0.040 Uiso 1 1 calc R . .
C55B C 0.48526(19) 0.08249(17) 0.78833(13) 0.0267(8) Uani 1 1 d . . .
H55B H 0.5133 0.0444 0.8143 0.032 Uiso 1 1 calc R . .
C56B C 0.51322(18) 0.16074(17) 0.76086(14) 0.0219(8) Uani 1 1 d . . .
C57B C 0.34968(19) 0.25267(18) 0.67606(15) 0.0308(9) Uani 1 1 d . . .
H57B H 0.3640 0.3062 0.6739 0.037 Uiso 1 1 calc R . .
C58B C 0.37636(19) 0.25008(19) 0.60789(15) 0.0536(11) Uani 1 1 d . . .
H58D H 0.3448 0.2887 0.5830 0.080 Uiso 1 1 calc R . .
H58E H 0.3665 0.1971 0.6085 0.080 Uiso 1 1 calc R . .
H58F H 0.4349 0.2627 0.5887 0.080 Uiso 1 1 calc R . .
C59B C 0.25746(18) 0.24249(17) 0.70604(15) 0.0442(10) Uani 1 1 d . . .
H59D H 0.2292 0.2824 0.6791 0.066 Uiso 1 1 calc R . .
H59E H 0.2424 0.2487 0.7481 0.066 Uiso 1 1 calc R . .
H59F H 0.2414 0.1898 0.7102 0.066 Uiso 1 1 calc R . .
C60B C 0.58720(19) 0.18537(17) 0.77164(15) 0.0295(9) Uani 1 1 d . . .
H60B H 0.5852 0.2441 0.7610 0.035 Uiso 1 1 calc R . .
C61B C 0.66632(18) 0.16518(18) 0.72721(14) 0.0437(10) Uani 1 1 d . . .
H61D H 0.7136 0.1821 0.7350 0.066 Uiso 1 1 calc R . .
H61E H 0.6671 0.1925 0.6830 0.066 Uiso 1 1 calc R . .
H61F H 0.6690 0.1081 0.7352 0.066 Uiso 1 1 calc R . .
C62B C 0.5885(2) 0.15059(18) 0.83994(14) 0.0482(11) Uani 1 1 d . . .
H62D H 0.6379 0.1685 0.8442 0.072 Uiso 1 1 calc R . .
H62E H 0.5887 0.0929 0.8524 0.072 Uiso 1 1 calc R . .
H62F H 0.5398 0.1679 0.8674 0.072 Uiso 1 1 calc R . .
C63B C 0.32017(19) 0.4673(2) 0.77797(16) 0.0425(10) Uani 1 1 d . . .
H63B H 0.2894 0.4217 0.7868 0.051 Uiso 1 1 calc R . .
C64B C 0.2789(2) 0.5333(2) 0.78850(17) 0.0546(11) Uani 1 1 d . . .
H64B H 0.2207 0.5337 0.8021 0.065 Uiso 1 1 calc R . .
C65B C 0.3227(2) 0.5989(2) 0.77919(16) 0.0445(10) Uani 1 1 d . . .
H65B H 0.2953 0.6445 0.7872 0.053 Uiso 1 1 calc R . .
C66B C 0.4044(2) 0.59668(18) 0.75866(15) 0.0356(9) Uani 1 1 d . . .
H66B H 0.4360 0.6406 0.7525 0.043 Uiso 1 1 calc R . .
C67B C 0.4425(2) 0.52993(18) 0.74637(14) 0.0339(9) Uani 1 1 d . . .
H67B H 0.5006 0.5298 0.7304 0.041 Uiso 1 1 calc R . .
C68B C 0.39056(18) 0.30390(15) 0.81098(13) 0.0370(9) Uani 1 1 d . . .
H68D H 0.3517 0.2753 0.8028 0.056 Uiso 1 1 calc R . .
H68E H 0.3604 0.3339 0.8389 0.056 Uiso 1 1 calc R . .
H68F H 0.4271 0.2662 0.8314 0.056 Uiso 1 1 calc R . .
C81 C 0.2468(2) 0.9446(2) 0.75716(18) 0.0826(14) Uani 1 1 d . . .
H81A H 0.2619 0.9546 0.7911 0.124 Uiso 1 1 calc R . .
H81B H 0.2110 0.8981 0.7753 0.124 Uiso 1 1 calc R . .
H81C H 0.2179 0.9905 0.7364 0.124 Uiso 1 1 calc R . .
C82 C 0.3232(2) 0.9300(3) 0.70911(19) 0.0796(14) Uani 1 1 d . . .
H82A H 0.3534 0.8850 0.7308 0.096 Uiso 1 1 calc R . .
H82B H 0.3591 0.9771 0.6911 0.096 Uiso 1 1 calc R . .
C83 C 0.3049(2) 0.9119(2) 0.65436(18) 0.0636(13) Uani 1 1 d . . .
H83A H 0.2705 0.9547 0.6352 0.076 Uiso 1 1 calc R . .
H83B H 0.3572 0.9116 0.6212 0.076 Uiso 1 1 calc R . .
C84 C 0.2631(2) 0.8367(2) 0.67415(19) 0.0669(13) Uani 1 1 d . . .
H84A H 0.2095 0.8380 0.7056 0.080 Uiso 1 1 calc R . .
H84B H 0.2960 0.7942 0.6954 0.080 Uiso 1 1 calc R . .
C85 C 0.2489(2) 0.8167(2) 0.61919(18) 0.0692(13) Uani 1 1 d . . .
H85A H 0.2206 0.7658 0.6358 0.104 Uiso 1 1 calc R . .
H85B H 0.3018 0.8137 0.5883 0.104 Uiso 1 1 calc R . .
H85C H 0.2153 0.8578 0.5984 0.104 Uiso 1 1 calc R . .

loop_
_atom_site_aniso_label
_atom_site_aniso_U_11
_atom_site_aniso_U_22
_atom_site_aniso_U_33
_atom_site_aniso_U_23
_atom_site_aniso_U_13
_atom_site_aniso_U_12
Ni1 0.0264(3) 0.0166(2) 0.0194(2) -0.00722(19) -0.0106(2) 0.00520(19)
Ni2 0.0311(3) 0.0152(2) 0.0175(2) -0.00628(19) -0.0099(2) 0.0006(2)
O1A 0.0283(13) 0.0164(12) 0.0128(12) -0.0051(10) -0.0123(11) 0.0085(10)
O2A 0.0342(13) 0.0107(11) 0.0148(12) -0.0045(9) -0.0102(11) -0.0001(10)
N1A 0.0231(16) 0.0128(14) 0.0160(15) -0.0058(12) -0.0075(13) 0.0058(12)
N2A 0.0193(15) 0.0148(15) 0.0218(16) -0.0031(13) -0.0088(13) 0.0038(12)
N3A 0.0186(15) 0.0145(14) 0.0144(15) -0.0033(12) -0.0083(13) 0.0004(12)
N4A 0.0252(16) 0.0110(14) 0.0186(16) -0.0045(12) -0.0083(14) 0.0014(12)
C1A 0.024(2) 0.026(2) 0.0168(19) -0.0103(16) -0.0087(16) 0.0032(16)
C2A 0.027(2) 0.0100(17) 0.0158(18) -0.0050(14) -0.0130(16) 0.0055(14)
C3A 0.041(2) 0.025(2) 0.025(2) -0.0179(17) -0.0165(18) 0.0098(17)
C4A 0.036(2) 0.0182(19) 0.0149(19) -0.0066(15) -0.0139(17) 0.0093(16)
C5A 0.027(2) 0.0103(17) 0.026(2) -0.0082(15) -0.0082(17) 0.0044(15)
C6A 0.0163(18) 0.0157(18) 0.0148(18) -0.0047(15) -0.0060(15) 0.0036(14)
C7A 0.0161(18) 0.0133(18) 0.0143(18) -0.0029(15) -0.0030(15) 0.0025(14)
C8A 0.0230(19) 0.0087(17) 0.0140(18) -0.0028(14) -0.0082(16) 0.0066(14)
C9A 0.0168(19) 0.0112(17) 0.0153(18) -0.0023(14) -0.0046(15) 0.0054(14)
C10A 0.0218(19) 0.0079(16) 0.0180(19) -0.0005(14) -0.0089(16) 0.0028(14)
C11A 0.025(2) 0.0047(16) 0.0137(18) -0.0010(14) -0.0101(16) 0.0054(14)
C12A 0.0189(19) 0.0117(17) 0.0133(18) -0.0027(14) -0.0057(15) 0.0068(14)
C13A 0.0223(19) 0.0114(17) 0.0174(19) -0.0018(14) -0.0114(16) 0.0021(14)
C14A 0.0164(18) 0.0131(18) 0.0165(19) -0.0052(15) -0.0049(15) 0.0023(14)
C15A 0.0171(18) 0.0124(17) 0.0139(18) -0.0051(14) -0.0054(15) 0.0032(14)
C16A 0.025(2) 0.0202(19) 0.0157(19) -0.0024(15) -0.0065(16) 0.0035(15)
C17A 0.030(2) 0.0117(18) 0.0160(19) -0.0054(15) -0.0083(16) 0.0031(15)
C18A 0.0184(18) 0.0182(18) 0.0205(19) -0.0122(15) -0.0071(16) 0.0029(15)
C19A 0.0174(18) 0.0127(17) 0.0137(18) -0.0047(14) -0.0056(15) 0.0012(14)
C20A 0.0181(19) 0.0204(19) 0.024(2) -0.0162(16) -0.0056(16) 0.0010(15)
C21A 0.071(3) 0.029(2) 0.022(2) -0.0134(19) -0.024(2) 0.022(2)
C22A 0.020(4) 0.042(5) 0.024(4) 0.005(4) -0.008(4) -0.015(4)
C23A 0.025(4) 0.033(4) 0.026(4) 0.001(3) -0.019(3) 0.003(3)
C24A 0.078(6) 0.033(5) 0.025(4) -0.003(4) -0.036(5) 0.014(4)
C22C 0.121(8) 0.060(6) 0.061(6) -0.008(5) -0.058(6) 0.039(6)
C23C 0.071(6) 0.048(5) 0.063(5) -0.001(4) -0.045(5) -0.002(4)
C24C 0.067(6) 0.043(5) 0.027(4) 0.000(3) -0.012(4) 0.014(4)
C25A 0.031(2) 0.034(2) 0.025(2) -0.0116(17) -0.0081(18) -0.0030(16)
C26A 0.026(2) 0.0269(19) 0.0210(19) -0.0095(16) -0.0075(17) 0.0058(16)
C27A 0.027(2) 0.0244(19) 0.026(2) -0.0126(16) -0.0091(17) -0.0003(15)
C28A 0.027(2) 0.029(2) 0.024(2) -0.0141(16) -0.0059(17) 0.0043(16)
C29A 0.044(2) 0.0120(18) 0.020(2) -0.0084(15) -0.0088(18) 0.0011(16)
C30A 0.075(3) 0.019(2) 0.047(3) -0.0148(18) -0.028(2) 0.0164(19)
C31A 0.083(3) 0.0135(19) 0.038(2) -0.0136(17) -0.022(2) 0.0049(19)
C32A 0.062(3) 0.021(2) 0.064(3) -0.021(2) -0.008(2) -0.0071(19)
C33A 0.031(2) 0.0142(18) 0.0204(19) -0.0085(15) -0.0164(17) 0.0094(16)
C34A 0.026(2) 0.0179(19) 0.0193(19) -0.0050(16) -0.0144(17) 0.0068(16)
C35A 0.037(2) 0.022(2) 0.039(2) -0.0096(18) -0.020(2) 0.0003(17)
C36A 0.049(3) 0.021(2) 0.048(3) -0.0236(19) -0.023(2) 0.0105(19)
C37A 0.039(2) 0.034(2) 0.035(2) -0.0212(19) -0.010(2) 0.0168(19)
C38A 0.033(2) 0.0201(19) 0.024(2) -0.0124(16) -0.0102(18) 0.0089(17)
C39A 0.031(2) 0.0223(19) 0.024(2) -0.0035(16) -0.0120(18) -0.0035(16)
C40A 0.057(3) 0.046(2) 0.040(2) -0.014(2) -0.013(2) -0.012(2)
C41A 0.034(2) 0.049(2) 0.036(2) -0.0155(19) -0.007(2) 0.0068(19)
C42A 0.031(2) 0.028(2) 0.031(2) -0.0124(18) 0.0024(19) 0.0073(18)
C43A 0.034(2) 0.046(2) 0.046(3) -0.021(2) -0.006(2) 0.0061(19)
C44A 0.043(2) 0.051(2) 0.036(2) -0.005(2) 0.008(2) 0.003(2)
C45A 0.025(2) 0.0210(19) 0.022(2) -0.0051(16) -0.0081(17) 0.0007(16)
C46A 0.030(2) 0.025(2) 0.041(2) -0.0171(19) -0.018(2) 0.0044(16)
C47A 0.039(2) 0.034(2) 0.035(2) -0.0176(19) -0.025(2) 0.0123(19)
C48A 0.044(2) 0.027(2) 0.023(2) -0.0048(17) -0.0197(19) 0.0099(18)
C49A 0.035(2) 0.0139(18) 0.029(2) -0.0045(16) -0.0168(19) 0.0077(16)
C50A 0.038(2) 0.0268(19) 0.0198(19) -0.0100(16) -0.0170(17) 0.0058(16)
C51A 0.027(2) 0.0075(16) 0.0156(18) -0.0059(14) -0.0104(16) 0.0028(14)
C52A 0.025(2) 0.0152(18) 0.022(2) -0.0073(15) -0.0066(17) 0.0001(15)
C53A 0.026(2) 0.0156(18) 0.022(2) -0.0036(15) -0.0007(17) -0.0023(15)
C54A 0.034(2) 0.0152(18) 0.0144(19) -0.0019(15) -0.0052(18) 0.0013(16)
C55A 0.029(2) 0.0191(18) 0.020(2) -0.0070(15) -0.0118(17) 0.0041(16)
C56A 0.027(2) 0.0103(17) 0.0151(19) -0.0087(14) -0.0042(16) 0.0022(15)
C57A 0.022(2) 0.032(2) 0.027(2) -0.0002(17) -0.0073(17) -0.0059(17)
C58A 0.028(2) 0.041(2) 0.075(3) -0.008(2) -0.019(2) 0.0061(19)
C59A 0.042(2) 0.055(3) 0.042(2) -0.011(2) -0.016(2) -0.008(2)
C60A 0.027(2) 0.027(2) 0.0142(18) -0.0077(15) -0.0102(16) -0.0034(16)
C61A 0.035(2) 0.032(2) 0.029(2) -0.0015(17) -0.0144(18) -0.0062(17)
C62A 0.027(2) 0.039(2) 0.034(2) -0.0188(18) -0.0066(18) -0.0012(17)
C63A 0.0223(19) 0.0151(18) 0.021(2) -0.0072(15) -0.0078(17) 0.0045(15)
C64A 0.027(2) 0.0189(19) 0.0190(19) -0.0087(16) -0.0089(17) 0.0067(16)
C65A 0.029(2) 0.021(2) 0.034(2) -0.0148(17) -0.0170(19) 0.0031(16)
C66A 0.039(2) 0.021(2) 0.028(2) -0.0096(17) -0.0086(19) -0.0078(16)
C67A 0.035(2) 0.0167(19) 0.0178(19) -0.0039(15) -0.0101(17) 0.0006(16)
C68A 0.044(2) 0.0188(18) 0.022(2) -0.0094(15) -0.0165(18) 0.0009(16)
Ni3 0.0287(3) 0.0177(2) 0.0177(2) -0.0072(2) -0.0041(2) 0.0004(2)
Ni4 0.0349(3) 0.0272(3) 0.0293(3) -0.0131(2) -0.0058(2) -0.0001(2)
O1B 0.0322(13) 0.0115(11) 0.0143(12) -0.0044(10) -0.0051(11) 0.0009(10)
O2B 0.0308(13) 0.0194(12) 0.0173(13) -0.0089(10) 0.0051(11) -0.0117(10)
N1B 0.0215(16) 0.0171(15) 0.0161(16) -0.0055(12) -0.0030(13) -0.0011(12)
N2B 0.0309(17) 0.0131(15) 0.0143(15) -0.0016(12) -0.0061(14) 0.0001(13)
N3B 0.0272(17) 0.0173(15) 0.0254(17) -0.0099(13) -0.0100(14) 0.0027(13)
N4B 0.0287(18) 0.0283(17) 0.0390(19) -0.0175(15) -0.0087(16) 0.0023(14)
C1B 0.026(2) 0.0178(19) 0.021(2) -0.0109(16) -0.0067(17) 0.0032(15)
C2B 0.026(2) 0.0139(18) 0.0158(19) -0.0065(15) -0.0056(16) 0.0003(15)
C3B 0.0246(19) 0.0149(18) 0.025(2) -0.0117(16) -0.0090(17) 0.0034(15)
C4B 0.0252(19) 0.0118(17) 0.0183(19) -0.0068(15) -0.0098(16) 0.0027(15)
C5B 0.027(2) 0.026(2) 0.0120(18) -0.0091(16) -0.0060(16) 0.0002(16)
C6B 0.0190(18) 0.0161(18) 0.0170(19) -0.0077(15) -0.0041(16) 0.0004(14)
C7B 0.0221(19) 0.0173(19) 0.0163(19) -0.0051(16) -0.0068(16) -0.0012(15)
C8B 0.0235(19) 0.0118(17) 0.0067(17) -0.0027(14) -0.0021(15) -0.0030(15)
C9B 0.0186(19) 0.0166(18) 0.0137(18) -0.0052(14) -0.0044(15) -0.0023(15)
C10B 0.0194(19) 0.0157(18) 0.0166(18) -0.0054(15) -0.0025(16) 0.0000(15)
C11B 0.0174(18) 0.0106(17) 0.0127(18) -0.0014(14) -0.0005(15) -0.0002(14)
C12B 0.0213(19) 0.0194(18) 0.0146(18) -0.0071(15) -0.0063(15) -0.0029(15)
C13B 0.0234(19) 0.0133(17) 0.0139(18) -0.0029(14) -0.0030(16) 0.0003(15)
C14B 0.0181(19) 0.0229(19) 0.0189(19) -0.0099(16) -0.0064(16) 0.0026(15)
C15B 0.0184(19) 0.0168(18) 0.0205(19) -0.0086(15) -0.0076(16) 0.0005(15)
C16B 0.0220(19) 0.0175(18) 0.0211(19) -0.0057(15) -0.0039(16) -0.0053(15)
C17B 0.0165(19) 0.0219(19) 0.026(2) -0.0149(16) -0.0073(16) 0.0010(15)
C18B 0.0215(19) 0.0194(19) 0.024(2) -0.0164(16) -0.0111(17) 0.0063(15)
C19B 0.0209(19) 0.0130(18) 0.0214(19) -0.0061(15) -0.0123(16) 0.0020(15)
C20B 0.021(2) 0.0222(19) 0.027(2) -0.0150(17) -0.0116(17) 0.0040(15)
C21B 0.037(2) 0.020(2) 0.022(2) -0.0072(16) -0.0089(18) -0.0017(17)
C22B 0.107(4) 0.020(2) 0.071(3) 0.004(2) -0.064(3) -0.008(2)
C23B 0.077(3) 0.025(2) 0.029(2) -0.0066(18) 0.004(2) -0.010(2)
C24B 0.054(2) 0.0149(18) 0.023(2) -0.0053(16) 0.0001(19) -0.0068(17)
C25B 0.026(2) 0.0187(18) 0.0235(19) -0.0115(15) -0.0084(16) 0.0045(15)
C26B 0.025(2) 0.0270(19) 0.030(2) -0.0134(16) -0.0084(17) 0.0017(16)
C27B 0.033(2) 0.0235(19) 0.038(2) -0.0183(17) -0.0133(19) 0.0028(16)
C28B 0.029(2) 0.0196(18) 0.033(2) -0.0136(16) -0.0110(18) 0.0044(16)
C29B 0.023(2) 0.025(2) 0.028(2) -0.0178(17) -0.0004(17) -0.0036(16)
C30B 0.046(2) 0.039(2) 0.021(2) -0.0145(18) 0.0012(19) -0.0078(18)
C31B 0.026(2) 0.046(2) 0.040(2) -0.0280(19) 0.0054(19) -0.0080(17)
C32B 0.029(2) 0.047(2) 0.033(2) -0.0311(19) 0.0043(18) -0.0058(17)
C33B 0.030(2) 0.0168(18) 0.0112(18) -0.0071(15) -0.0035(17) 0.0051(15)
C34B 0.027(2) 0.0148(18) 0.021(2) -0.0045(15) -0.0049(17) 0.0016(15)
C35B 0.038(2) 0.028(2) 0.017(2) -0.0152(16) -0.0057(18) 0.0041(17)
C36B 0.037(2) 0.039(2) 0.021(2) -0.0164(18) -0.0018(19) 0.0118(19)
C37B 0.024(2) 0.031(2) 0.025(2) -0.0098(17) 0.0005(18) 0.0023(16)
C38B 0.030(2) 0.0226(19) 0.022(2) -0.0116(16) -0.0054(18) 0.0062(16)
C39B 0.037(2) 0.0183(19) 0.0187(19) -0.0090(15) -0.0099(18) 0.0034(16)
C40B 0.051(2) 0.027(2) 0.041(2) -0.0116(18) -0.016(2) -0.0008(18)
C41B 0.035(2) 0.029(2) 0.031(2) -0.0120(17) -0.0064(19) -0.0025(17)
C42B 0.022(2) 0.046(2) 0.033(2) -0.0236(19) -0.0026(18) 0.0001(18)
C43B 0.072(3) 0.089(3) 0.073(3) -0.054(3) -0.047(3) 0.024(3)
C44B 0.053(3) 0.064(3) 0.057(3) -0.032(2) 0.004(2) -0.022(2)
C45B 0.030(2) 0.026(2) 0.022(2) -0.0063(17) -0.0029(17) -0.0019(16)
C46B 0.045(2) 0.021(2) 0.028(2) -0.0144(17) -0.0083(19) 0.0073(18)
C47B 0.056(3) 0.019(2) 0.035(2) -0.0111(18) -0.012(2) 0.0011(19)
C48B 0.057(3) 0.019(2) 0.030(2) -0.0031(18) -0.004(2) -0.0094(18)
C49B 0.045(2) 0.021(2) 0.022(2) -0.0049(17) -0.0009(18) -0.0054(18)
C50B 0.032(2) 0.0230(19) 0.022(2) -0.0102(16) -0.0053(17) 0.0033(16)
C51B 0.029(2) 0.0151(18) 0.0194(19) -0.0118(15) -0.0011(17) -0.0019(16)
C52B 0.031(2) 0.021(2) 0.022(2) -0.0075(16) -0.0045(17) -0.0038(17)
C53B 0.027(2) 0.029(2) 0.032(2) -0.0164(18) -0.0007(18) -0.0071(17)
C54B 0.041(2) 0.019(2) 0.032(2) -0.0110(17) 0.004(2) -0.0030(18)
C55B 0.039(2) 0.017(2) 0.0162(19) -0.0029(15) -0.0023(18) 0.0081(17)
C56B 0.028(2) 0.0195(19) 0.0197(19) -0.0100(16) -0.0075(17) 0.0080(16)
C57B 0.031(2) 0.026(2) 0.038(2) -0.0037(18) -0.020(2) -0.0051(17)
C58B 0.040(2) 0.078(3) 0.037(3) 0.001(2) -0.018(2) -0.016(2)
C59B 0.040(2) 0.042(2) 0.053(3) -0.011(2) -0.022(2) 0.0010(19)
C60B 0.042(2) 0.023(2) 0.032(2) -0.0129(17) -0.022(2) 0.0121(17)
C61B 0.041(2) 0.061(3) 0.036(2) -0.014(2) -0.022(2) 0.003(2)
C62B 0.062(3) 0.059(3) 0.035(2) -0.024(2) -0.026(2) 0.015(2)
C63B 0.019(2) 0.045(2) 0.058(3) -0.026(2) 0.006(2) 0.0025(19)
C64B 0.032(2) 0.049(3) 0.086(3) -0.032(2) -0.013(2) 0.011(2)
C65B 0.035(3) 0.037(2) 0.061(3) -0.025(2) -0.006(2) 0.008(2)
C66B 0.042(2) 0.025(2) 0.040(2) -0.0169(18) -0.005(2) -0.0003(19)
C67B 0.036(2) 0.034(2) 0.034(2) -0.0150(19) -0.0075(19) -0.0061(19)
C68B 0.056(3) 0.0217(19) 0.028(2) -0.0064(16) -0.004(2) -0.0068(17)
C81 0.064(3) 0.099(4) 0.093(4) -0.052(3) -0.008(3) -0.012(3)
C82 0.051(3) 0.123(4) 0.072(3) -0.054(3) 0.000(3) -0.009(3)
C83 0.058(3) 0.055(3) 0.069(3) -0.024(3) 0.001(3) -0.008(2)
C84 0.039(3) 0.045(3) 0.088(4) -0.017(3) 0.015(3) 0.001(2)
C85 0.065(3) 0.057(3) 0.089(4) -0.044(3) -0.001(3) -0.007(2)

loop_
_atom_type_symbol
_atom_type_description
_atom_type_scat_dispersion_real
_atom_type_scat_dispersion_imag
_atom_type_scat_source
C C 0.0033 0.0016 'International Tables Vol C Tables 4.2.6.8 and 6.1.1.4'
H H 0.0000 0.0000 'International Tables Vol C Tables 4.2.6.8 and 6.1.1.4'
N N 0.0061 0.0033 'International Tables Vol C Tables 4.2.6.8 and 6.1.1.4'
O O 0.0106 0.0060 'International Tables Vol C Tables 4.2.6.8 and 6.1.1.4'
Ni Ni 0.3393 1.1124 'International Tables Vol C Tables 4.2.6.8 and 6.1.1.4'

loop_
_geom_angle_atom_site_label_1
_geom_angle_atom_site_label_2
_geom_angle_atom_site_label_3
_geom_angle
_geom_angle_publ_flag
N1A Ni1 O1A 92.76(9) yes
N1A Ni1 N2A 177.41(10) yes
O1A Ni1 N2A 84.80(9) yes
N1A Ni1 C50A 92.45(10) yes
O1A Ni1 C50A 174.79(10) yes
N2A Ni1 C50A 89.99(10) yes
O2A Ni2 N3A 93.49(9) yes
O2A Ni2 C68A 164.89(10) yes
N3A Ni2 C68A 93.29(10) yes
O2A Ni2 N4A 86.35(9) yes
N3A Ni2 N4A 163.23(10) yes
C68A Ni2 N4A 91.00(10) yes
C7A O1A Ni1 129.77(18) ?
C14A O2A Ni2 130.40(18) ?
C1A N1A C33A 112.1(2) ?
C1A N1A Ni1 124.16(19) ?
C33A N1A Ni1 123.68(17) ?
C49A N2A C45A 117.0(3) ?
C49A N2A Ni1 124.1(2) ?
C45A N2A Ni1 118.8(2) ?
C20A N3A C51A 114.4(2) ?
C20A N3A Ni2 123.7(2) ?
C51A N3A Ni2 120.55(17) ?
C67A N4A C63A 117.3(3) ?
C67A N4A Ni2 120.3(2) ?
C63A N4A Ni2 122.1(2) ?
N1A C1A C2A 128.5(3) ?
C3A C2A C7A 121.2(3) ?
C3A C2A C1A 118.0(3) ?
C7A C2A C1A 120.8(3) ?
C4A C3A C2A 122.7(3) ?
C3A C4A C5A 115.5(3) ?
C3A C4A C21A 123.2(3) ?
C5A C4A C21A 121.3(3) ?
C6A C5A C4A 124.7(3) ?
C5A C6A C7A 119.5(3) ?
C5A C6A C8A 120.6(2) ?
C7A C6A C8A 119.9(2) ?
O1A C7A C2A 122.8(2) ?
O1A C7A C6A 120.7(3) ?
C2A C7A C6A 116.5(3) ?
C9A C8A C13A 121.3(3) ?
C9A C8A C6A 120.6(3) ?
C13A C8A C6A 118.1(3) ?
C8A C9A C10A 120.0(3) ?
C8A C9A C25A 121.0(3) ?
C10A C9A C25A 119.0(3) ?
C11A C10A C9A 119.1(3) ?
C11A C10A C26A 121.2(3) ?
C9A C10A C26A 119.6(3) ?
C10A C11A C12A 120.7(3) ?
C10A C11A C15A 121.2(3) ?
C12A C11A C15A 118.1(3) ?
C11A C12A C13A 119.9(3) ?
C11A C12A C27A 120.4(3) ?
C13A C12A C27A 119.7(3) ?
C8A C13A C12A 119.0(3) ?
C8A C13A C28A 121.1(3) ?
C12A C13A C28A 119.9(3) ?
O2A C14A C19A 122.4(3) ?
O2A C14A C15A 119.0(3) ?
C19A C14A C15A 118.6(3) ?
C16A C15A C14A 118.3(3) ?
C16A C15A C11A 123.5(3) ?
C14A C15A C11A 118.2(2) ?
C15A C16A C17A 124.2(3) ?
C18A C17A C16A 116.1(3) ?
C18A C17A C29A 124.0(3) ?
C16A C17A C29A 119.9(3) ?
C17A C18A C19A 123.0(3) ?
C14A C19A C18A 119.7(3) ?
C14A C19A C20A 121.2(3) ?
C18A C19A C20A 119.0(3) ?
N3A C20A C19A 128.2(3) ?
C24A C21A C22C 127.4(5) ?
C24A C21A C23C 50.4(4) ?
C22C C21A C23C 117.2(6) ?
C24A C21A C22A 113.5(5) ?
C22C C21A C22A 34.3(4) ?
C23C C21A C22A 137.6(5) ?
C24A C21A C4A 117.0(4) ?
C22C C21A C4A 114.6(4) ?
C23C C21A C4A 110.9(4) ?
C22A C21A C4A 110.9(4) ?
C24A C21A C23A 104.4(5) ?
C22C C21A C23A 67.6(5) ?
C23C C21A C23A 58.4(4) ?
C22A C21A C23A 101.3(4) ?
C4A C21A C23A 108.1(3) ?
C24A C21A C24C 54.4(4) ?
C22C C21A C24C 103.5(5) ?
C23C C21A C24C 104.7(4) ?
C22A C21A C24C 71.5(4) ?
C4A C21A C24C 104.3(3) ?
C23A C21A C24C 147.1(4) ?
C32A C29A C31A 108.5(3) ?
C32A C29A C30A 109.3(3) ?
C31A C29A C30A 107.4(2) ?
C32A C29A C17A 110.3(2) ?
C31A C29A C17A 111.0(2) ?
C30A C29A C17A 110.3(3) ?
C34A C33A C38A 124.0(3) ?
C34A C33A N1A 118.0(3) ?
C38A C33A N1A 118.0(3) ?
C35A C34A C33A 116.6(3) ?
C35A C34A C39A 121.6(3) ?
C33A C34A C39A 121.7(3) ?
C36A C35A C34A 121.1(3) ?
C35A C36A C37A 120.8(3) ?
C36A C37A C38A 121.0(3) ?
C33A C38A C37A 116.4(3) ?
C33A C38A C42A 122.2(3) ?
C37A C38A C42A 121.4(3) ?
C34A C39A C40A 113.2(2) ?
C34A C39A C41A 111.8(2) ?
C40A C39A C41A 109.0(3) ?
C38A C42A C44A 111.0(3) ?
C38A C42A C43A 112.9(2) ?
C44A C42A C43A 110.9(3) ?
N2A C45A C46A 122.5(3) ?
C47A C46A C45A 119.6(3) ?
C48A C47A C46A 118.3(3) ?
C47A C48A C49A 119.3(3) ?
N2A C49A C48A 123.3(3) ?
C56A C51A C52A 122.4(3) ?
C56A C51A N3A 120.2(3) ?
C52A C51A N3A 117.4(3) ?
C53A C52A C51A 118.0(3) ?
C53A C52A C57A 119.2(3) ?
C51A C52A C57A 122.7(3) ?
C54A C53A C52A 120.9(3) ?
C55A C54A C53A 120.4(3) ?
C54A C55A C56A 120.5(3) ?
C51A C56A C55A 117.8(3) ?
C51A C56A C60A 122.5(3) ?
C55A C56A C60A 119.6(3) ?
C59A C57A C52A 112.8(2) ?
C59A C57A C58A 111.0(3) ?
C52A C57A C58A 109.9(3) ?
C56A C60A C62A 114.2(2) ?
C56A C60A C61A 110.2(2) ?
C62A C60A C61A 110.0(2) ?
N4A C63A C64A 122.7(3) ?
C65A C64A C63A 118.4(3) ?
C66A C65A C64A 119.2(3) ?
C67A C66A C65A 118.9(3) ?
N4A C67A C66A 123.5(3) ?
N1B Ni3 O1B 92.45(9) yes
N1B Ni3 N2B 168.51(10) yes
O1B Ni3 N2B 87.70(9) yes
N1B Ni3 C50B 92.58(11) yes
O1B Ni3 C50B 169.55(10) yes
N2B Ni3 C50B 89.20(10) yes
O2B Ni4 N3B 92.00(9) yes
O2B Ni4 N4B 86.22(10) yes
N3B Ni4 N4B 168.46(10) yes
O2B Ni4 C68B 167.93(11) yes
N3B Ni4 C68B 94.64(11) yes
N4B Ni4 C68B 89.23(11) yes
C7B O1B Ni3 127.93(18) ?
C14B O2B Ni4 130.81(18) ?
C1B N1B C33B 114.6(2) ?
C1B N1B Ni3 125.1(2) ?
C33B N1B Ni3 119.91(18) ?
C49B N2B C45B 116.2(3) ?
C49B N2B Ni3 121.5(2) ?
C45B N2B Ni3 122.2(2) ?
C20B N3B C51B 113.6(2) ?
C20B N3B Ni4 124.3(2) ?
C51B N3B Ni4 121.81(18) ?
C63B N4B C67B 116.8(3) ?
C63B N4B Ni4 121.5(2) ?
C67B N4B Ni4 121.4(2) ?
N1B C1B C2B 127.5(3) ?
C3B C2B C7B 120.6(3) ?
C3B C2B C1B 118.8(3) ?
C7B C2B C1B 120.5(3) ?
C4B C3B C2B 122.7(3) ?
C3B C4B C5B 115.5(3) ?
C3B C4B C21B 124.6(3) ?
C5B C4B C21B 119.8(3) ?
C6B C5B C4B 124.8(3) ?
C5B C6B C7B 119.1(3) ?
C5B C6B C8B 121.7(3) ?
C7B C6B C8B 119.1(2) ?
O1B C7B C2B 123.5(3) ?
O1B C7B C6B 119.2(3) ?
C2B C7B C6B 117.2(3) ?
C13B C8B C9B 121.6(3) ?
C13B C8B C6B 118.8(2) ?
C9B C8B C6B 119.6(3) ?
C10B C9B C8B 118.8(3) ?
C10B C9B C25B 121.9(2) ?
C8B C9B C25B 119.3(3) ?
C9B C10B C11B 120.1(3) ?
C9B C10B C26B 120.3(3) ?
C11B C10B C26B 119.6(3) ?
C12B C11B C10B 120.8(3) ?
C12B C11B C15B 118.8(3) ?
C10B C11B C15B 120.5(2) ?
C11B C12B C13B 119.7(3) ?
C11B C12B C27B 120.3(3) ?
C13B C12B C27B 119.9(2) ?
C8B C13B C12B 118.9(3) ?
C8B C13B C28B 122.2(3) ?
C12B C13B C28B 118.9(3) ?
O2B C14B C19B 122.9(3) ?
O2B C14B C15B 119.0(3) ?
C19B C14B C15B 118.0(3) ?
C16B C15B C14B 119.4(3) ?
C16B C15B C11B 122.5(3) ?
C14B C15B C11B 118.1(3) ?
C15B C16B C17B 123.9(3) ?
C18B C17B C16B 116.1(3) ?
C18B C17B C29B 124.8(3) ?
C16B C17B C29B 119.0(3) ?
C17B C18B C19B 122.8(3) ?
C18B C19B C14B 119.5(3) ?
C18B C19B C20B 119.9(3) ?
C14B C19B C20B 120.6(3) ?
N3B C20B C19B 128.3(3) ?
C22B C21B C4B 110.0(3) ?
C22B C21B C24B 109.2(2) ?
C4B C21B C24B 112.6(2) ?
C22B C21B C23B 108.6(3) ?
C4B C21B C23B 109.0(2) ?
C24B C21B C23B 107.5(2) ?
C32B C29B C30B 109.0(2) ?
C32B C29B C17B 111.5(2) ?
C30B C29B C17B 109.4(2) ?
C32B C29B C31B 107.9(2) ?
C30B C29B C31B 109.1(3) ?
C17B C29B C31B 109.8(2) ?
C34B C33B C38B 122.0(3) ?
C34B C33B N1B 120.7(3) ?
C38B C33B N1B 117.4(3) ?
C35B C34B C33B 117.3(3) ?
C35B C34B C39B 119.9(3) ?
C33B C34B C39B 122.8(3) ?
C36B C35B C34B 121.8(3) ?
C35B C36B C37B 119.7(3) ?
C36B C37B C38B 121.2(3) ?
C37B C38B C33B 117.9(3) ?
C37B C38B C42B 119.7(3) ?
C33B C38B C42B 122.4(3) ?
C34B C39B C41B 113.0(2) ?
C34B C39B C40B 111.6(2) ?
C41B C39B C40B 109.8(2) ?
C43B C42B C38B 109.9(3) ?
C43B C42B C44B 111.7(3) ?
C38B C42B C44B 112.1(3) ?
N2B C45B C46B 122.8(3) ?
C47B C46B C45B 120.0(3) ?
C46B C47B C48B 117.6(3) ?
C47B C48B C49B 119.9(3) ?
N2B C49B C48B 123.4(3) ?
C56B C51B C52B 123.6(3) ?
C56B C51B N3B 118.7(3) ?
C52B C51B N3B 117.7(3) ?
C53B C52B C51B 116.4(3) ?
C53B C52B C57B 120.9(3) ?
C51B C52B C57B 122.7(3) ?
C54B C53B C52B 121.5(3) ?
C55B C54B C53B 120.8(3) ?
C54B C55B C56B 120.7(3) ?
C51B C56B C55B 117.0(3) ?
C51B C56B C60B 122.0(3) ?
C55B C56B C60B 121.0(3) ?
C52B C57B C59B 113.0(3) ?
C52B C57B C58B 109.8(3) ?
C59B C57B C58B 112.0(3) ?
C56B C60B C62B 112.9(3) ?
C56B C60B C61B 111.0(2) ?
C62B C60B C61B 110.4(3) ?
N4B C63B C64B 122.7(3) ?
C63B C64B C65B 119.5(3) ?
C66B C65B C64B 118.5(3) ?
C65B C66B C67B 119.4(3) ?
N4B C67B C66B 122.9(3) ?
C81 C82 C83 112.9(3) ?
C84 C83 C82 113.8(4) ?
C83 C84 C85 113.8(3) ?

loop_
_geom_bond_atom_site_label_1
_geom_bond_atom_site_label_2
_geom_bond_distance
_geom_bond_publ_flag
Ni1 N1A 1.895(2) yes
Ni1 O1A 1.9042(17) yes
Ni1 N2A 1.917(2) yes
Ni1 C50A 1.930(2) yes
Ni2 O2A 1.8738(17) yes
Ni2 N3A 1.894(2) yes
Ni2 C68A 1.920(2) yes
Ni2 N4A 1.932(2) yes
O1A C7A 1.289(3) ?
O2A C14A 1.296(3) ?
N1A C1A 1.299(3) ?
N1A C33A 1.468(3) ?
N2A C49A 1.338(3) ?
N2A C45A 1.348(3) ?
N3A C20A 1.309(3) ?
N3A C51A 1.455(3) ?
N4A C67A 1.342(3) ?
N4A C63A 1.345(3) ?
C1A C2A 1.429(3) ?
C2A C3A 1.398(3) ?
C2A C7A 1.415(3) ?
C3A C4A 1.370(3) ?
C4A C5A 1.410(4) ?
C4A C21A 1.517(4) ?
C5A C6A 1.364(3) ?
C6A C7A 1.428(3) ?
C6A C8A 1.510(4) ?
C8A C9A 1.383(4) ?
C8A C13A 1.391(3) ?
C9A C10A 1.409(4) ?
C9A C25A 1.518(3) ?
C10A C11A 1.394(3) ?
C10A C26A 1.507(3) ?
C11A C12A 1.395(4) ?
C11A C15A 1.502(3) ?
C12A C13A 1.409(4) ?
C12A C27A 1.511(3) ?
C13A C28A 1.512(3) ?
C14A C19A 1.410(3) ?
C14A C15A 1.424(3) ?
C15A C16A 1.381(3) ?
C16A C17A 1.421(3) ?
C17A C18A 1.359(3) ?
C17A C29A 1.527(3) ?
C18A C19A 1.416(3) ?
C19A C20A 1.425(3) ?
C21A C24A 1.427(7) ?
C21A C22C 1.421(10) ?
C21A C23C 1.486(7) ?
C21A C22A 1.546(9) ?
C21A C23A 1.653(7) ?
C21A C24C 1.667(7) ?
C29A C32A 1.516(4) ?
C29A C31A 1.524(4) ?
C29A C30A 1.525(4) ?
C33A C34A 1.396(4) ?
C33A C38A 1.395(4) ?
C34A C35A 1.390(4) ?
C34A C39A 1.508(4) ?
C35A C36A 1.376(4) ?
C36A C37A 1.377(4) ?
C37A C38A 1.398(4) ?
C38A C42A 1.516(4) ?
C39A C40A 1.519(3) ?
C39A C41A 1.522(3) ?
C42A C44A 1.530(4) ?
C42A C43A 1.533(3) ?
C45A C46A 1.387(4) ?
C46A C47A 1.377(4) ?
C47A C48A 1.372(4) ?
C48A C49A 1.384(4) ?
C51A C56A 1.389(3) ?
C51A C52A 1.390(4) ?
C52A C53A 1.389(4) ?
C52A C57A 1.516(4) ?
C53A C54A 1.383(3) ?
C54A C55A 1.372(4) ?
C55A C56A 1.406(3) ?
C56A C60A 1.508(4) ?
C57A C59A 1.499(4) ?
C57A C58A 1.527(4) ?
C60A C62A 1.525(3) ?
C60A C61A 1.529(3) ?
C63A C64A 1.390(3) ?
C64A C65A 1.382(4) ?
C65A C66A 1.377(4) ?
C66A C67A 1.369(4) ?
Ni3 N1B 1.890(2) yes
Ni3 O1B 1.9084(18) yes
Ni3 N2B 1.919(2) yes
Ni3 C50B 1.923(3) yes
Ni4 O2B 1.8947(18) yes
Ni4 N3B 1.923(2) yes
Ni4 N4B 1.942(2) yes
Ni4 C68B 1.966(3) yes
O1B C7B 1.300(3) ?
O2B C14B 1.296(3) ?
N1B C1B 1.302(3) ?
N1B C33B 1.461(3) ?
N2B C49B 1.340(3) ?
N2B C45B 1.343(3) ?
N3B C20B 1.306(3) ?
N3B C51B 1.463(3) ?
N4B C63B 1.319(3) ?
N4B C67B 1.352(3) ?
C1B C2B 1.427(3) ?
C2B C3B 1.412(3) ?
C2B C7B 1.414(3) ?
C3B C4B 1.378(3) ?
C4B C5B 1.412(3) ?
C4B C21B 1.523(4) ?
C5B C6B 1.370(3) ?
C6B C7B 1.435(4) ?
C6B C8B 1.500(3) ?
C8B C13B 1.395(4) ?
C8B C9B 1.401(3) ?
C9B C10B 1.397(3) ?
C9B C25B 1.508(3) ?
C10B C11B 1.400(4) ?
C10B C26B 1.528(3) ?
C11B C12B 1.389(3) ?
C11B C15B 1.501(3) ?
C12B C13B 1.410(3) ?
C12B C27B 1.510(3) ?
C13B C28B 1.514(3) ?
C14B C19B 1.418(3) ?
C14B C15B 1.418(4) ?
C15B C16B 1.362(3) ?
C16B C17B 1.416(3) ?
C17B C18B 1.367(3) ?
C17B C29B 1.534(4) ?
C18B C19B 1.408(3) ?
C19B C20B 1.428(3) ?
C21B C22B 1.507(4) ?
C21B C24B 1.524(3) ?
C21B C23B 1.533(4) ?
C29B C32B 1.532(3) ?
C29B C30B 1.533(4) ?
C29B C31B 1.535(4) ?
C33B C34B 1.395(4) ?
C33B C38B 1.401(4) ?
C34B C35B 1.393(4) ?
C34B C39B 1.523(4) ?
C35B C36B 1.375(4) ?
C36B C37B 1.375(4) ?
C37B C38B 1.390(4) ?
C38B C42B 1.530(4) ?
C39B C41B 1.531(3) ?
C39B C40B 1.531(3) ?
C42B C43B 1.521(4) ?
C42B C44B 1.531(4) ?
C45B C46B 1.384(3) ?
C46B C47B 1.361(4) ?
C47B C48B 1.369(4) ?
C48B C49B 1.369(4) ?
C51B C56B 1.391(4) ?
C51B C52B 1.403(4) ?
C52B C53B 1.392(4) ?
C52B C57B 1.506(4) ?
C53B C54B 1.374(4) ?
C54B C55B 1.374(4) ?
C55B C56B 1.402(4) ?
C56B C60B 1.502(4) ?
C57B C59B 1.522(4) ?
C57B C58B 1.534(4) ?
C60B C62B 1.514(4) ?
C60B C61B 1.530(4) ?
C63B C64B 1.376(4) ?
C64B C65B 1.384(4) ?
C65B C66B 1.334(4) ?
C66B C67B 1.384(4) ?
C81 C82 1.508(4) ?
C82 C83 1.549(5) ?
C83 C84 1.459(4) ?
C84 C85 1.539(4) ?
